data_7251312
loop_
_publ_author_name
'Khan, Md. Adnan'
'Shruti, Sonal'
'Sengupta, Swaraj'
'Khan, Sahanwaj'
'Bhardwaj, Prabhakar'
'Kumar, Pankaj'
'Naskar, Subhendu'

_publ_section_title
;
 Water-soluble binuclear aquo Cu(ii) complex with an amide ligand as an
 electrocatalyst for the OER, HER and CO2RR
;
_journal_issue 54
_journal_name_full 'RSC Advances'
_journal_page_first 46425
_journal_page_last 46433
_journal_paper_doi 10.1039/D5RA07824E
_journal_volume 15
_journal_year 2025
_chemical_formula_moiety 'C13 H11 N3 O3, 2(H2 O)'
_chemical_formula_sum 'C13 H15 N3 O5'
_chemical_formula_weight 293.28
_space_group_crystal_system triclinic
_space_group_IT_number 2
_space_group_name_Hall '-P 1'
_space_group_name_H-M_alt 'P -1'
_atom_sites_solution_hydrogens mixed
_atom_sites_solution_primary dual
_audit_creation_date 2024-07-30
_audit_creation_method
;
Olex2 1.2-ac3
(compiled 2017.01.05 svn.r3372 for Rigaku Oxford Diffraction, GUI svn.r5289)
;
_audit_update_record
;
2024-10-05 deposited with the CCDC.	2025-11-05 downloaded from the CCDC.
;
_cell_angle_alpha 92.749(7)
_cell_angle_beta 92.290(6)
_cell_angle_gamma 96.721(7)
_cell_formula_units_Z 2
_cell_length_a 8.3624(6)
_cell_length_b 8.5232(8)
_cell_length_c 9.6931(8)
_cell_measurement_reflns_used 2280
_cell_measurement_temperature 293(2)
_cell_measurement_theta_max 27.7380
_cell_measurement_theta_min 4.2350
_cell_volume 684.61(10)
_computing_cell_refinement 'CrysAlisPro 1.171.38.46 (Rigaku OD, 2015)'
_computing_data_collection 'CrysAlisPro 1.171.38.46 (Rigaku OD, 2015)'
_computing_data_reduction 'CrysAlisPro 1.171.38.46 (Rigaku OD, 2015)'
_computing_molecular_graphics 'Olex2 (Dolomanov et al., 2009)'
_computing_publication_material 'Olex2 (Dolomanov et al., 2009)'
_computing_structure_refinement 'ShelXL (Sheldrick, 2015)'
_computing_structure_solution 'ShelXT (Sheldrick, 2015)'
_diffrn_ambient_temperature 298.15
_diffrn_detector 'CCD plate'
_diffrn_detector_area_resol_mean 10.4324
_diffrn_detector_type Atlas
_diffrn_measured_fraction_theta_full 0.995
_diffrn_measured_fraction_theta_max 0.995
_diffrn_measurement_details
;
List of Runs (angles in degrees, time in seconds):

  # Type    Start    End  Width  t~exp~   \w     \q     \k     \f   Frames
#--------------------------------------------------------------------------
  1  \w    -60.00  37.00   1.00   62.21    --   10.07 -57.00 -30.00   97
  2  \w     -7.00  21.00   1.00   62.21    --   10.07  38.00   0.00   28
  3  \w    -38.00  30.00   1.00   62.21    --   10.07 -57.00-150.00   68
  4  \w    -86.00 -24.00   1.00   62.21    --  -10.22 166.00  -1.00   62
  5  \w    -18.00  29.00   1.00   62.21    --  -10.22 -99.00  90.00   47
;
_diffrn_measurement_device 'four-circle diffractometer'
_diffrn_measurement_device_type 'Xcalibur, Atlas'
_diffrn_measurement_method '\w scans'
_diffrn_orient_matrix_type 'CrysAlisPro convention (1999,Acta A55,543-557)'
_diffrn_orient_matrix_UB_11 -0.0074217000
_diffrn_orient_matrix_UB_12 -0.0165249000
_diffrn_orient_matrix_UB_13 0.0706382000
_diffrn_orient_matrix_UB_21 0.0115491000
_diffrn_orient_matrix_UB_22 -0.0798981000
_diffrn_orient_matrix_UB_23 -0.0158021000
_diffrn_orient_matrix_UB_31 0.0843876000
_diffrn_orient_matrix_UB_32 0.0196141000
_diffrn_orient_matrix_UB_33 0.0117890000
_diffrn_radiation_monochromator graphite
_diffrn_radiation_probe x-ray
_diffrn_radiation_type MoK\a
_diffrn_radiation_wavelength 0.71073
_diffrn_reflns_av_R_equivalents 0.0253
_diffrn_reflns_av_unetI/netI 0.0372
_diffrn_reflns_Laue_measured_fraction_full 0.995
_diffrn_reflns_Laue_measured_fraction_max 0.995
_diffrn_reflns_limit_h_max 9
_diffrn_reflns_limit_h_min -9
_diffrn_reflns_limit_k_max 10
_diffrn_reflns_limit_k_min -10
_diffrn_reflns_limit_l_max 11
_diffrn_reflns_limit_l_min -10
_diffrn_reflns_number 5220
_diffrn_reflns_point_group_measured_fraction_full 0.995
_diffrn_reflns_point_group_measured_fraction_max 0.995
_diffrn_reflns_theta_full 24.993
_diffrn_reflns_theta_max 24.993
_diffrn_reflns_theta_min 3.308
_diffrn_source 'fine-focus sealed X-ray tube'
_diffrn_source_type 'Enhance (Mo) X-ray Source'
_exptl_absorpt_coefficient_mu 0.111
_exptl_absorpt_correction_T_max 1.00000
_exptl_absorpt_correction_T_min 0.79680
_exptl_absorpt_correction_type multi-scan
_exptl_absorpt_process_details
;
CrysAlisPro 1.171.38.46 (Rigaku Oxford Diffraction, 2015)
Empirical absorption correction using spherical harmonics,
 implemented in SCALE3 ABSPACK scaling algorithm.
;
_exptl_crystal_colour 'clear dark red'
_exptl_crystal_colour_lustre clear
_exptl_crystal_colour_modifier dark
_exptl_crystal_colour_primary red
_exptl_crystal_density_diffrn 1.423
_exptl_crystal_description plate
_exptl_crystal_F_000 308
_exptl_crystal_size_max 0.2
_exptl_crystal_size_mid 0.2
_exptl_crystal_size_min 0.1
_refine_diff_density_max 0.224
_refine_diff_density_min -0.248
_refine_diff_density_rms 0.042
_refine_ls_extinction_method none
_refine_ls_goodness_of_fit_ref 1.023
_refine_ls_hydrogen_treatment mixed
_refine_ls_matrix_type full
_refine_ls_number_parameters 200
_refine_ls_number_reflns 2396
_refine_ls_number_restraints 0
_refine_ls_restrained_S_all 1.023
_refine_ls_R_factor_all 0.0654
_refine_ls_R_factor_gt 0.0461
_refine_ls_shift/su_max 0.000
_refine_ls_shift/su_mean 0.000
_refine_ls_structure_factor_coef Fsqd
_refine_ls_weighting_details 'w=1/[\s^2^(Fo^2^)+(0.0677P)^2^+0.0821P] where P=(Fo^2^+2Fc^2^)/3'
_refine_ls_weighting_scheme calc
_refine_ls_wR_factor_gt 0.1162
_refine_ls_wR_factor_ref 0.1333
_reflns_Friedel_coverage 0.000
_reflns_number_gt 1767
_reflns_number_total 2396
_reflns_threshold_expression 'I > 2\s(I)'
_cod_data_source_file d5ra07824e2.cif
_cod_data_source_block snad1
_cod_database_code 7251312
_shelx_shelxl_version_number 2018/3
_chemical_oxdiff_formula 'C12 H10 N4 O3'
_shelx_space_group_comment
;
The symmetry employed for this shelxl refinement is uniquely defined
by the following loop, which should always be used as a source of
symmetry information in preference to the above space-group names.
They are only intended as comments.
;
_reflns_odcompleteness_completeness 99.43
_reflns_odcompleteness_iscentric 1
_reflns_odcompleteness_theta 26.32
_olex2_refinement_description
;
1. Fixed Uiso
 At 1.2 times of:
  All C(H) groups, All C(H,H) groups, All N(H) groups
 At 1.5 times of:
  All O(H,H) groups
2.a Free rotating group:
 O4(H4A,H4B), O5(H5A,H5B)
2.b Secondary CH2 refined with riding coordinates:
 C8(H8A,H8B)
2.c Aromatic/amide H refined with riding coordinates:
 N2(H2), C2(H2A), C10(H10), C5(H5), C1(H1), C13(H13), C11(H11), C12(H12)
;
_olex2_date_sample_data_collection 2022-02-03
_olex2_submission_special_instructions 'No special instructions were received'
_oxdiff_exptl_absorpt_empirical_details
;
Empirical correction (ABSPACK) includes:
- Absorption correction using spherical harmonics
- Frame scaling
;
_oxdiff_exptl_absorpt_empirical_full_max 1.483
_oxdiff_exptl_absorpt_empirical_full_min 0.732

loop_
_space_group_symop_operation_xyz
'x, y, z'
'-x, -y, -z'

loop_
_atom_site_label
_atom_site_type_symbol
_atom_site_fract_x
_atom_site_fract_y
_atom_site_fract_z
_atom_site_U_iso_or_equiv
_atom_site_adp_type
_atom_site_occupancy
_atom_site_site_symmetry_order
_atom_site_calc_flag
_atom_site_refinement_flags_posn
_atom_site_refinement_flags_adp
_atom_site_refinement_flags_occupancy
_atom_site_disorder_assembly
_atom_site_disorder_group
O2 O 0.21883(15) 0.13201(17) 0.40047(15) 0.0500(4) Uani 1 1 d . . . . .
O1 O -0.03128(16) 0.10575(18) 0.31349(15) 0.0527(4) Uani 1 1 d . . . . .
O3 O 0.41479(16) 0.34591(17) 0.63038(16) 0.0557(4) Uani 1 1 d . . . . .
N2 N 0.31187(17) 0.10904(18) 0.69612(17) 0.0394(4) Uani 1 1 d . . . . .
H2 H 0.229763 0.052760 0.726296 0.047 Uiso 1 1 calc R . . . .
N3 N 0.72431(18) 0.0529(2) 0.80873(17) 0.0396(4) Uani 1 1 d . . . . .
O4 O 0.5071(2) 0.66313(19) 0.6851(2) 0.0718(5) Uani 1 1 d . . . . .
H4A H 0.570078 0.697554 0.623715 0.108 Uiso 1 1 d G . . . .
H4B H 0.479617 0.564507 0.669220 0.108 Uiso 1 1 d G . . . .
N1 N -0.0681(2) 0.4406(2) 0.7442(2) 0.0580(5) Uani 1 1 d . . . . .
C6 C 0.0732(2) 0.1560(2) 0.4034(2) 0.0369(5) Uani 1 1 d . . . . .
C4 C 0.1300(2) 0.2967(2) 0.6394(2) 0.0373(5) Uani 1 1 d . . . . .
C3 C 0.0261(2) 0.2547(2) 0.5250(2) 0.0358(5) Uani 1 1 d . . . . .
C7 C 0.2970(2) 0.2519(2) 0.6526(2) 0.0381(5) Uani 1 1 d . . . . .
C9 C 0.5788(2) 0.1029(2) 0.81343(19) 0.0365(5) Uani 1 1 d . . . . .
C8 C 0.4655(2) 0.0476(3) 0.6930(2) 0.0445(5) Uani 1 1 d . . . . .
H8A H 0.516614 0.078126 0.608657 0.053 Uiso 1 1 calc R . . . .
H8B H 0.446737 -0.066994 0.689781 0.053 Uiso 1 1 calc R . . . .
C2 C -0.1239(2) 0.3071(2) 0.5246(2) 0.0450(5) Uani 1 1 d . . . . .
H2A H -0.196674 0.280145 0.449826 0.054 Uiso 1 1 calc R . . . .
O5 O -0.2447(3) 0.6516(3) 0.9183(2) 0.1066(8) Uani 1 1 d . . . . .
H5A H -0.323296 0.654760 0.860569 0.160 Uiso 1 1 d G . . . .
H5B H -0.179127 0.592748 0.884548 0.160 Uiso 1 1 d G . . . .
C10 C 0.5455(2) 0.1980(3) 0.9242(2) 0.0469(5) Uani 1 1 d . . . . .
H10 H 0.444913 0.233676 0.929621 0.056 Uiso 1 1 calc R . . . .
C5 C 0.0769(2) 0.3892(3) 0.7459(2) 0.0484(5) Uani 1 1 d . . . . .
H5 H 0.146163 0.416946 0.822858 0.058 Uiso 1 1 calc R . . . .
C1 C -0.1654(3) 0.3984(3) 0.6338(2) 0.0526(6) Uani 1 1 d . . . . .
H1 H -0.266892 0.432808 0.630766 0.063 Uiso 1 1 calc R . . . .
C13 C 0.8390(3) 0.0938(3) 0.9078(2) 0.0525(6) Uani 1 1 d . . . . .
H13 H 0.939151 0.057453 0.900731 0.063 Uiso 1 1 calc R . . . .
C11 C 0.6626(3) 0.2399(3) 1.0268(2) 0.0576(6) Uani 1 1 d . . . . .
H11 H 0.641200 0.304133 1.102463 0.069 Uiso 1 1 calc R . . . .
C12 C 0.8109(3) 0.1875(3) 1.0184(2) 0.0583(6) Uani 1 1 d . . . . .
H12 H 0.890746 0.216031 1.087578 0.070 Uiso 1 1 calc R . . . .
H3 H 0.750(3) -0.019(3) 0.729(3) 0.072(7) Uiso 1 1 d . . . . .

loop_
_atom_site_aniso_label
_atom_site_aniso_U_11
_atom_site_aniso_U_22
_atom_site_aniso_U_33
_atom_site_aniso_U_23
_atom_site_aniso_U_13
_atom_site_aniso_U_12
O2 0.0329(8) 0.0643(10) 0.0527(9) -0.0159(7) -0.0027(6) 0.0145(7)
O1 0.0373(8) 0.0634(10) 0.0535(9) -0.0074(7) -0.0071(7) -0.0033(7)
O3 0.0358(8) 0.0496(9) 0.0797(11) 0.0044(8) 0.0023(7) -0.0030(7)
N2 0.0271(8) 0.0393(10) 0.0517(10) 0.0002(7) -0.0020(7) 0.0057(7)
N3 0.0343(9) 0.0471(10) 0.0387(10) -0.0007(8) -0.0022(7) 0.0128(7)
O4 0.0830(13) 0.0472(10) 0.0860(13) -0.0058(9) 0.0363(10) 0.0037(9)
N1 0.0537(11) 0.0606(12) 0.0639(13) -0.0010(10) 0.0128(9) 0.0233(9)
C6 0.0299(10) 0.0360(11) 0.0445(11) 0.0039(8) 0.0006(8) 0.0022(8)
C4 0.0340(10) 0.0338(10) 0.0449(12) 0.0033(9) 0.0043(8) 0.0063(8)
C3 0.0286(9) 0.0339(10) 0.0452(11) 0.0051(8) 0.0025(8) 0.0034(8)
C7 0.0324(10) 0.0401(12) 0.0406(11) -0.0045(9) -0.0015(8) 0.0027(9)
C9 0.0314(10) 0.0385(11) 0.0400(11) 0.0015(8) 0.0001(8) 0.0068(8)
C8 0.0363(11) 0.0498(12) 0.0474(12) -0.0115(10) -0.0072(9) 0.0134(9)
C2 0.0321(11) 0.0467(12) 0.0573(13) 0.0060(10) 0.0000(9) 0.0097(9)
O5 0.1059(17) 0.141(2) 0.0791(15) -0.0286(14) 0.0058(12) 0.0552(15)
C10 0.0417(11) 0.0558(14) 0.0438(12) -0.0081(10) 0.0019(9) 0.0126(10)
C5 0.0471(12) 0.0516(13) 0.0477(13) -0.0042(10) 0.0018(9) 0.0137(10)
C1 0.0366(11) 0.0549(14) 0.0703(16) 0.0062(12) 0.0077(11) 0.0201(10)
C13 0.0411(12) 0.0684(15) 0.0494(13) 0.0011(11) -0.0109(10) 0.0177(10)
C11 0.0616(15) 0.0689(16) 0.0409(12) -0.0127(11) -0.0001(10) 0.0092(12)
C12 0.0560(14) 0.0747(17) 0.0423(13) -0.0054(11) -0.0164(10) 0.0096(12)

loop_
_atom_type_symbol
_atom_type_description
_atom_type_scat_dispersion_real
_atom_type_scat_dispersion_imag
_atom_type_scat_source
C C 0.0033 0.0016 'International Tables Vol C Tables 4.2.6.8 and 6.1.1.4'
H H 0.0000 0.0000 'International Tables Vol C Tables 4.2.6.8 and 6.1.1.4'
N N 0.0061 0.0033 'International Tables Vol C Tables 4.2.6.8 and 6.1.1.4'
O O 0.0106 0.0060 'International Tables Vol C Tables 4.2.6.8 and 6.1.1.4'

loop_
_geom_angle_atom_site_label_1
_geom_angle_atom_site_label_2
_geom_angle_atom_site_label_3
_geom_angle
_geom_angle_site_symmetry_1
_geom_angle_site_symmetry_3
_geom_angle_publ_flag
C7 N2 H2 119.9 . . ?
C7 N2 C8 120.19(17) . . ?
C8 N2 H2 119.9 . . ?
C9 N3 H3 120.0(14) . . ?
C13 N3 C9 122.12(17) . . ?
C13 N3 H3 117.9(14) . . ?
H4A O4 H4B 109.5 . . ?
C1 N1 C5 117.05(18) . . ?
O2 C6 C3 116.93(16) . . ?
O1 C6 O2 124.44(18) . . ?
O1 C6 C3 118.63(17) . . ?
C3 C4 C7 123.77(17) . . ?
C3 C4 C5 118.02(18) . . ?
C5 C4 C7 118.19(17) . . ?
C4 C3 C6 122.03(16) . . ?
C2 C3 C6 120.09(17) . . ?
C2 C3 C4 117.88(18) . . ?
O3 C7 N2 121.90(18) . . ?
O3 C7 C4 121.34(18) . . ?
N2 C7 C4 116.68(17) . . ?
N3 C9 C8 115.13(16) . . ?
N3 C9 C10 119.09(17) . . ?
C10 C9 C8 125.79(17) . . ?
N2 C8 C9 114.45(16) . . ?
N2 C8 H8A 108.6 . . ?
N2 C8 H8B 108.6 . . ?
C9 C8 H8A 108.6 . . ?
C9 C8 H8B 108.6 . . ?
H8A C8 H8B 107.6 . . ?
C3 C2 H2A 120.0 . . ?
C1 C2 C3 120.01(19) . . ?
C1 C2 H2A 120.0 . . ?
H5A O5 H5B 109.5 . . ?
C9 C10 H10 120.4 . . ?
C9 C10 C11 119.12(19) . . ?
C11 C10 H10 120.4 . . ?
N1 C5 C4 123.75(19) . . ?
N1 C5 H5 118.1 . . ?
C4 C5 H5 118.1 . . ?
N1 C1 C2 123.28(19) . . ?
N1 C1 H1 118.4 . . ?
C2 C1 H1 118.4 . . ?
N3 C13 H13 119.7 . . ?
N3 C13 C12 120.5(2) . . ?
C12 C13 H13 119.7 . . ?
C10 C11 H11 119.8 . . ?
C12 C11 C10 120.4(2) . . ?
C12 C11 H11 119.8 . . ?
C13 C12 C11 118.79(19) . . ?
C13 C12 H12 120.6 . . ?
C11 C12 H12 120.6 . . ?

loop_
_geom_bond_atom_site_label_1
_geom_bond_atom_site_label_2
_geom_bond_distance
_geom_bond_site_symmetry_2
_geom_bond_publ_flag
O2 C6 1.260(2) . ?
O1 C6 1.234(2) . ?
O3 C7 1.228(2) . ?
N2 H2 0.8600 . ?
N2 C7 1.325(2) . ?
N2 C8 1.443(2) . ?
N3 C9 1.337(2) . ?
N3 C13 1.335(3) . ?
N3 H3 1.00(3) . ?
O4 H4A 0.8501 . ?
O4 H4B 0.8501 . ?
N1 C5 1.337(3) . ?
N1 C1 1.327(3) . ?
C6 C3 1.507(3) . ?
C4 C3 1.387(3) . ?
C4 C7 1.493(3) . ?
C4 C5 1.387(3) . ?
C3 C2 1.380(3) . ?
C9 C8 1.496(3) . ?
C9 C10 1.371(3) . ?
C8 H8A 0.9700 . ?
C8 H8B 0.9700 . ?
C2 H2A 0.9300 . ?
C2 C1 1.364(3) . ?
O5 H5A 0.8497 . ?
O5 H5B 0.8500 . ?
C10 H10 0.9300 . ?
C10 C11 1.372(3) . ?
C5 H5 0.9300 . ?
C1 H1 0.9300 . ?
C13 H13 0.9300 . ?
C13 C12 1.351(3) . ?
C11 H11 0.9300 . ?
C11 C12 1.370(3) . ?
C12 H12 0.9300 . ?

loop_
_geom_torsion_atom_site_label_1
_geom_torsion_atom_site_label_2
_geom_torsion_atom_site_label_3
_geom_torsion_atom_site_label_4
_geom_torsion
_geom_torsion_site_symmetry_1
_geom_torsion_site_symmetry_2
_geom_torsion_site_symmetry_3
_geom_torsion_site_symmetry_4
_geom_torsion_publ_flag
O2 C6 C3 C4 -10.0(3) . . . . ?
O2 C6 C3 C2 169.62(18) . . . . ?
O1 C6 C3 C4 170.74(17) . . . . ?
O1 C6 C3 C2 -9.7(3) . . . . ?
N3 C9 C8 N2 -177.01(16) . . . . ?
N3 C9 C10 C11 0.3(3) . . . . ?
N3 C13 C12 C11 -0.1(4) . . . . ?
C6 C3 C2 C1 -179.00(18) . . . . ?
C4 C3 C2 C1 0.6(3) . . . . ?
C3 C4 C7 O3 100.2(2) . . . . ?
C3 C4 C7 N2 -83.1(2) . . . . ?
C3 C4 C5 N1 -0.4(3) . . . . ?
C3 C2 C1 N1 -0.4(3) . . . . ?
C7 N2 C8 C9 82.2(2) . . . . ?
C7 C4 C3 C6 1.1(3) . . . . ?
C7 C4 C3 C2 -178.47(18) . . . . ?
C7 C4 C5 N1 178.0(2) . . . . ?
C9 N3 C13 C12 0.5(3) . . . . ?
C9 C10 C11 C12 0.2(4) . . . . ?
C8 N2 C7 O3 -12.2(3) . . . . ?
C8 N2 C7 C4 171.10(15) . . . . ?
C8 C9 C10 C11 -179.5(2) . . . . ?
C10 C9 C8 N2 2.8(3) . . . . ?
C10 C11 C12 C13 -0.3(4) . . . . ?
C5 N1 C1 C2 -0.2(3) . . . . ?
C5 C4 C3 C6 179.36(17) . . . . ?
C5 C4 C3 C2 -0.2(3) . . . . ?
C5 C4 C7 O3 -78.1(3) . . . . ?
C5 C4 C7 N2 98.6(2) . . . . ?
C1 N1 C5 C4 0.6(3) . . . . ?
C13 N3 C9 C8 179.22(18) . . . . ?
C13 N3 C9 C10 -0.6(3) . . . . ?
